data_1530170
loop_
_publ_author_name
'Klanderman, K.A.'
'Hamilton, W.C.'
'Bernal, I.'

_publ_section_title
;
 The crystal structure of K3 Cu (N O2)3
;
_journal_name_full 'Inorganica Chimica Acta'
_journal_page_first 117
_journal_page_last 129
_journal_volume 23
_journal_year 1977
_chemical_formula_sum 'Cu K3 N5 O10'
_chemical_name_systematic 'K3 Cu (N O2)5'
_space_group_IT_number 62
_symmetry_space_group_name_Hall '-P 2c 2ab'
_symmetry_space_group_name_H-M 'P b n m'
_cell_angle_alpha 90
_cell_angle_beta 90
_cell_angle_gamma 90
_cell_formula_units_Z 16
_cell_length_a 21.7
_cell_length_b 18.94
_cell_length_c 10.88
_cell_volume 4471.658
_citation_journal_id_ASTM ICHAA3
_cod_data_source_file Klanderman_ICHAA3_1977_122.cif
_cod_data_source_block Cu1K3N5O10
_cod_original_cell_volume 4471.659
_cod_original_sg_symbol_Hall '-P 2ac 2n (z,x,y)'
_cod_original_formula_sum 'Cu1 K3 N5 O10'
_cod_database_code 1530170

loop_
_symmetry_equiv_pos_as_xyz
x,y,z
x+1/2,-y+1/2,-z
-x+1/2,y+1/2,-z+1/2
-x,-y,z+1/2
-x,-y,-z
-x-1/2,y-1/2,z
x-1/2,-y-1/2,z-1/2
x,y,-z-1/2

loop_
_atom_site_label
_atom_site_type_symbol
_atom_site_fract_x
_atom_site_fract_y
_atom_site_fract_z
_atom_site_occupancy
_atom_site_U_iso_or_equiv
Cu4 Cu+2 0.2658 0.3868 -0.25 1 0.0
N9 N+3 -0.0003 0.4775 0.25 1 0.0
O1 O-2 0.2028 0.1242 0.0032 1 0.0
N11 N+3 0.0905 0.1293 -0.25 1 0.0
O5 O-2 0.0557 0.3604 0.0031 1 0.0
O15 O-2 0.3726 0.1604 0.25 1 0.0
O8 O-2 0.0414 0.1436 -0.002 1 0.0
N16 N+3 0.357 0.3767 -0.25 1 0.0
O23 O-2 0.1225 0.0771 -0.25 1 0.0
K4 K+1 0.2528 0.0913 -0.25 1 0.0
K1 K+1 0.0079 0.3432 -0.25 1 0.0
N3 N+3 0.0074 0.1961 -0.0136 1 0.0
K2 K+1 0.0101 0.1674 0.25 1 0.0
N13 N+3 0.4058 0.3828 0.25 1 0.0
O6 O-2 0.003 0.4907 -0.1519 1 0.0
K7 K+1 0.1052 0.0078 -0.0086 1 0.0
O4 O-2 0.4574 0.1401 -0.004 1 0.0
Cu1 Cu+2 0.2517 0.1267 0.25 1 0.0
O16 O-2 0.3357 0.0582 0.25 1 0.0
O20 O-2 0.0829 0.2909 0.25 1 0.0
K3 K+1 0.251 0.415 0.25 1 0.0
O12 O-2 0.2788 0.4635 -0.1113 1 0.0
N12 N+3 0.4977 0.5161 0.25 1 0.0
O26 O-2 0.1521 0.4594 -0.25 1 0.0
O2 O-2 0.3006 0.1149 0.0035 1 0.0
N5 N+3 0.1349 0.073 0.25 1 0.0
O24 O-2 0.1169 0.1885 -0.25 1 0.0
N7 N+3 0.3768 0.0947 0.25 1 0.0
O14 O-2 0.3871 0.371 -0.1517 1 0.0
K8 K+1 0.3945 0.0061 0.0014 1 0.0
O9 O-2 0.0014 -0.0118 0.1572 1 0.0
O7 O-2 0.4867 0.292 0.1158 1 0.0
N6 N+3 0.2548 0.237 0.25 1 0.0
O19 O-2 0.1174 0.3922 0.25 1 0.0
O3 O-2 0.2583 0.2723 0.1533 1 0.0
N8 N+3 0.3865 0.1815 -0.25 1 0.0
Cu2 Cu+2 0.0062 0.3685 0.25 1 0.0
O11 O-2 0.2146 0.4085 -0.0013 1 0.0
N1 N+3 0.2517 0.1211 0.0637 1 0.0
K6 K+1 0.1545 0.2642 -0.0123 1 0.0
O21 O-2 0.3846 0.1181 -0.25 1 0.0
O13 O-2 0.2623 0.2776 -0.1551 1 0.0
O22 O-2 0.434 0.2124 -0.25 1 0.0
O10 O-2 0.3769 0.3863 0.1523 1 0.0
N14 N+3 0.1752 0.3988 -0.25 1 0.0
Cu3 Cu+2 0.4984 0.3736 0.25 1 0.0
N15 N+3 0.2583 0.2439 -0.25 1 0.0
N2 N+3 0.0071 0.3622 0.066 1 0.0
O18 O-2 0.1805 0.0403 0.25 1 0.0
O25 O-2 0.1397 0.3481 -0.25 1 0.0
O17 O-2 0.1402 0.1345 0.25 1 0.0
K5 K+1 0.3665 0.2515 0.0099 1 0.0
N4 N+3 0.2534 0.4559 -0.0076 1 0.0
N10 N+3 0.1282 0.3293 0.25 1 0.0
